data_4327554
loop_
_publ_author_name
'Roger D. Willett'

_publ_section_title
;
 Bromination of the 3-Chloroanilinium Cation: Structure of a Novel
 Two-Dimensional Copper(I) Bromide Lattice Prepared via In-Situ Redox
 Processes
;
_journal_name_full 'Inorganic Chemistry'
_journal_page_first 966
_journal_page_last 971
_journal_paper_doi 10.1021/ic000699+
_journal_volume 40
_journal_year 2001
_chemical_formula_sum 'C12 H12 Br5 Cl2 Cu N2'
_chemical_formula_weight 718.23
_chemical_name_systematic
; 
 ? 
;
_space_group_IT_number 2
_symmetry_cell_setting triclinic
_symmetry_space_group_name_Hall '-P 1'
_symmetry_space_group_name_H-M 'P -1'
_atom_sites_solution_hydrogens geom
_atom_sites_solution_primary direct
_atom_sites_solution_secondary difmap
_audit_creation_method SHELXL-97
_cell_angle_alpha 77.461(18)
_cell_angle_beta 86.00(3)
_cell_angle_gamma 89.22(2)
_cell_formula_units_Z 4
_cell_length_a 8.217(2)
_cell_length_b 14.496(4)
_cell_length_c 16.993(4)
_cell_measurement_reflns_used 8438
_cell_measurement_temperature 293(2)
_cell_measurement_theta_max 23.26
_cell_measurement_theta_min 1.23
_cell_volume 1971.0(9)
_computing_cell_refinement 'BRUKER SAINT, v 4.045 (Bruker, 1997)'
_computing_data_collection 'BRUKER SMART, v 4.045 (Bruker, 1997)'
_computing_data_reduction 'BRUKER SAINT, v 4.045 (Bruker, 1997)'
_computing_molecular_graphics 'SHELXP-97 (Sheldrick, 1997)'
_computing_publication_material 'SHELXL-97 (Sheldrick, 1997)'
_computing_structure_refinement 'SHELXL-97 (Sheldrick, 1997)'
_computing_structure_solution 'SHELXS-97 (Sheldrick, 1990)'
_diffrn_ambient_temperature 293(2)
_diffrn_measured_fraction_theta_full 0.942
_diffrn_measured_fraction_theta_max 0.942
_diffrn_measurement_device_type 'CCD area detector'
_diffrn_measurement_method 'phi abd omega scans'
_diffrn_radiation_monochromator graphite
_diffrn_radiation_source 'fine-focus sealed tube'
_diffrn_radiation_type MoK\a
_diffrn_radiation_wavelength 0.71073
_diffrn_reflns_av_R_equivalents 0.0630
_diffrn_reflns_av_sigmaI/netI 0.1318
_diffrn_reflns_limit_h_max 9
_diffrn_reflns_limit_h_min -9
_diffrn_reflns_limit_k_max 16
_diffrn_reflns_limit_k_min -15
_diffrn_reflns_limit_l_max 18
_diffrn_reflns_limit_l_min 0
_diffrn_reflns_number 8438
_diffrn_reflns_theta_full 23.26
_diffrn_reflns_theta_max 23.26
_diffrn_reflns_theta_min 1.44
_diffrn_standards_interval_time 'beginning and end'
_diffrn_standards_number 50
_exptl_absorpt_coefficient_mu 11.511
_exptl_absorpt_correction_T_max .562
_exptl_absorpt_correction_T_min .190
_exptl_absorpt_correction_type empirical
_exptl_absorpt_process_details 'SADABS and XABS2'
_exptl_crystal_colour colorless
_exptl_crystal_density_diffrn 2.420
_exptl_crystal_description platelets
_exptl_crystal_F_000 1344
_exptl_crystal_size_max .35
_exptl_crystal_size_mid .25
_exptl_crystal_size_min .15
_refine_diff_density_max 1.189
_refine_diff_density_min -1.489
_refine_diff_density_rms 0.240
_refine_ls_extinction_method none
_refine_ls_goodness_of_fit_ref 0.923
_refine_ls_hydrogen_treatment mixed
_refine_ls_matrix_type full
_refine_ls_number_parameters 401
_refine_ls_number_reflns 5327
_refine_ls_number_restraints 0
_refine_ls_restrained_S_all 0.923
_refine_ls_R_factor_all 0.1138
_refine_ls_R_factor_gt 0.0706
_refine_ls_shift/su_max 0.000
_refine_ls_shift/su_mean 0.000
_refine_ls_structure_factor_coef Fsqd
_refine_ls_weighting_details 'calc w=1/[\s^2^(Fo^2^)+(0.0883P)^2^+0.0000P] where P=(Fo^2^+2Fc^2^)/3'
_refine_ls_weighting_scheme calc
_refine_ls_wR_factor_gt 0.1607
_refine_ls_wR_factor_ref 0.1790
_reflns_number_gt 3276
_reflns_number_total 5327
_reflns_threshold_expression >2sigma(I)
_cod_data_source_file ic0006992B_2.cif
_cod_data_source_block 236sad1
_cod_database_code 4327554

loop_
_symmetry_equiv_pos_as_xyz
'x, y, z'
'-x, -y, -z'

loop_
_atom_site_label
_atom_site_type_symbol
_atom_site_fract_x
_atom_site_fract_y
_atom_site_fract_z
_atom_site_U_iso_or_equiv
_atom_site_adp_type
_atom_site_occupancy
_atom_site_symmetry_multiplicity
_atom_site_calc_flag
_atom_site_refinement_flags
Cu1 Cu 0.3407(3) 0.52276(13) 0.52547(15) 0.0546(7) Uani 1 1 d .
Br1 Br 0.26347(19) 0.68917(9) 0.51608(10) 0.0365(4) Uani 1 1 d .
Br2 Br 0.12482(18) 0.40806(9) 0.58295(11) 0.0370(4) Uani 1 1 d .
Br3 Br 0.42688(19) 0.52052(10) 0.38039(10) 0.0381(4) Uani 1 1 d .
Cu2 Cu 0.1569(3) 0.03604(13) 0.47491(14) 0.0537(7) Uani 1 1 d .
Br4 Br 0.37605(19) -0.05055(9) 0.41710(10) 0.0367(4) Uani 1 1 d .
Br5 Br 0.23085(19) 0.19666(9) 0.48475(10) 0.0370(4) Uani 1 1 d .
Br6 Br 0.07253(19) -0.03956(10) 0.62014(10) 0.0381(5) Uani 1 1 d .
N11 N -0.4351(16) 0.7464(9) 1.3729(8) 0.047(4) Uani 1 1 d .
H11A H -0.4511 0.7933 1.3988 0.071 Uiso 1 1 calc R
H11B H -0.3694 0.7035 1.4001 0.071 Uiso 1 1 calc R
H11C H -0.5303 0.7197 1.3692 0.071 Uiso 1 1 calc R
C11 C -0.3601(19) 0.7838(10) 1.2919(9) 0.036(4) Uani 1 1 d .
C12 C -0.3224(18) 0.8762(10) 1.2671(10) 0.037(4) Uani 1 1 d .
H12A H -0.3454 0.9173 1.3014 0.045 Uiso 1 1 calc R
C13 C -0.250(2) 0.9094(10) 1.1916(11) 0.040(4) Uani 1 1 d .
C14 C -0.208(2) 0.8516(11) 1.1417(11) 0.044(4) Uani 1 1 d .
C15 C -0.249(2) 0.7550(11) 1.1670(13) 0.059(5) Uani 1 1 d .
H15A H -0.2240 0.7140 1.1327 0.071 Uiso 1 1 calc R
C16 C -0.324(2) 0.7221(10) 1.2398(11) 0.048(5) Uani 1 1 d .
H16A H -0.3515 0.6585 1.2560 0.057 Uiso 1 1 calc R
Cl13 Cl -0.2082(8) 1.0309(3) 1.1621(3) 0.0781(17) Uani 1 1 d .
Br14 Br -0.1041(3) 0.89211(16) 1.03850(13) 0.0750(10) Uani 0.968(7) 1 d P
N21 N -0.0788(15) 0.5994(8) 0.6189(7) 0.038(3) Uani 1 1 d .
H21A H -0.1103 0.6530 0.5873 0.057 Uiso 1 1 calc R
H21B H -0.1625 0.5592 0.6307 0.057 Uiso 1 1 calc R
H21C H 0.0023 0.5739 0.5933 0.057 Uiso 1 1 calc R
C21 C -0.0231(19) 0.6191(9) 0.6937(10) 0.034(4) Uani 1 1 d .
C22 C 0.027(2) 0.5462(11) 0.7533(12) 0.058(5) Uani 1 1 d .
H22A H 0.0226 0.4839 0.7479 0.069 Uiso 1 1 calc R
C23 C 0.082(2) 0.5678(11) 0.8193(11) 0.051(5) Uani 1 1 d .
C24 C 0.079(2) 0.6566(12) 0.8325(11) 0.049(5) Uani 1 1 d .
C25 C 0.033(2) 0.7307(11) 0.7708(11) 0.046(5) Uani 1 1 d .
H25A H 0.0399 0.7929 0.7762 0.055 Uiso 1 1 calc R
C26 C -0.023(2) 0.7108(11) 0.7028(11) 0.044(5) Uani 1 1 d .
H26A H -0.0610 0.7591 0.6628 0.053 Uiso 1 1 calc R
Cl23 Cl 0.1463(11) 0.4751(4) 0.8942(4) 0.120(3) Uani 1 1 d .
Br24 Br 0.1577(3) 0.68816(15) 0.92562(13) 0.0725(10) Uani 0.977(7) 1 d P
N31 N 0.4234(14) -0.1593(8) 0.6162(7) 0.035(3) Uani 1 1 d .
H31A H 0.3800 -0.1962 0.5875 0.053 Uiso 1 1 calc R
H31B H 0.5076 -0.1277 0.5874 0.053 Uiso 1 1 calc R
H31C H 0.3487 -0.1186 0.6282 0.053 Uiso 1 1 calc R
C31 C 0.4780(18) -0.2163(10) 0.6892(9) 0.031(4) Uani 1 1 d .
C32 C 0.5492(19) -0.1740(10) 0.7425(10) 0.039(4) Uani 1 1 d .
H32A H 0.5618 -0.1087 0.7319 0.047 Uiso 1 1 calc R
C33 C 0.602(2) -0.2304(12) 0.8127(11) 0.050(5) Uani 1 1 d .
C34 C 0.587(2) -0.3266(10) 0.8301(10) 0.040(4) Uani 1 1 d .
C35 C 0.514(2) -0.3700(10) 0.7754(11) 0.050(5) Uani 1 1 d .
H35A H 0.4988 -0.4351 0.7867 0.060 Uiso 1 1 calc R
C36 C 0.467(2) -0.3151(10) 0.7052(10) 0.049(5) Uani 1 1 d .
H36A H 0.4266 -0.3439 0.6667 0.059 Uiso 1 1 calc R
Cl33 Cl 0.6946(7) -0.1761(3) 0.8805(3) 0.0732(16) Uani 1 1 d .
Br34 Br 0.6550(3) -0.40575(14) 0.92530(13) 0.0742(10) Uani 0.976(7) 1 d P
N41 N 0.0663(16) 0.8179(8) 0.3695(7) 0.041(3) Uani 1 1 d .
H41A H 0.0478 0.7582 0.3951 0.062 Uiso 1 1 calc R
H41B H -0.0280 0.8490 0.3647 0.062 Uiso 1 1 calc R
H41C H 0.1312 0.8452 0.3976 0.062 Uiso 1 1 calc R
C41 C 0.1463(16) 0.8202(10) 0.2874(9) 0.030(4) Uani 1 1 d .
C42 C 0.174(2) 0.7387(11) 0.2652(10) 0.043(4) Uani 1 1 d .
H42A H 0.1417 0.6819 0.2997 0.052 Uiso 1 1 calc R
C43 C 0.250(2) 0.7395(11) 0.1903(12) 0.049(5) Uani 1 1 d .
C44 C 0.2941(19) 0.8268(10) 0.1377(10) 0.041(4) Uani 1 1 d .
C45 C 0.267(2) 0.9097(11) 0.1647(11) 0.051(5) Uani 1 1 d .
H45A H 0.3038 0.9670 0.1325 0.061 Uiso 1 1 calc R
C46 C 0.187(2) 0.9077(11) 0.2383(10) 0.045(4) Uani 1 1 d .
H46A H 0.1612 0.9634 0.2550 0.053 Uiso 1 1 calc R
Cl43 Cl 0.2857(8) 0.6353(3) 0.1585(4) 0.0878(19) Uani 1 1 d .
Br43 Br 0.4009(3) 0.83266(16) 0.03671(13) 0.0710(10) Uani 0.944(7) 1 d P

loop_
_atom_site_aniso_label
_atom_site_aniso_U_11
_atom_site_aniso_U_22
_atom_site_aniso_U_33
_atom_site_aniso_U_23
_atom_site_aniso_U_13
_atom_site_aniso_U_12
Cu1 0.0589(14) 0.0264(11) 0.0743(18) -0.0016(11) -0.0026(13) -0.0087(10)
Br1 0.0419(9) 0.0156(8) 0.0488(11) 0.0022(7) -0.0092(8) -0.0043(7)
Br2 0.0390(9) 0.0134(7) 0.0566(12) -0.0020(7) -0.0067(8) -0.0046(6)
Br3 0.0428(9) 0.0222(8) 0.0480(11) -0.0019(7) -0.0099(8) -0.0079(7)
Cu2 0.0593(14) 0.0302(12) 0.0720(18) -0.0119(11) -0.0053(13) 0.0013(10)
Br4 0.0403(9) 0.0159(8) 0.0524(11) -0.0033(7) -0.0071(8) 0.0025(7)
Br5 0.0418(10) 0.0182(8) 0.0515(11) -0.0065(7) -0.0110(8) 0.0032(7)
Br6 0.0420(9) 0.0213(8) 0.0484(11) 0.0007(7) -0.0105(8) 0.0036(7)
N11 0.042(8) 0.051(9) 0.044(10) 0.002(7) -0.001(7) -0.010(7)
C11 0.053(11) 0.023(9) 0.026(10) 0.006(7) -0.008(8) -0.002(8)
C12 0.046(10) 0.020(9) 0.050(12) -0.015(8) -0.007(9) -0.009(7)
C13 0.048(11) 0.024(9) 0.045(12) 0.004(8) -0.012(9) -0.008(8)
C14 0.053(11) 0.031(10) 0.048(12) -0.005(9) -0.013(9) -0.018(8)
C15 0.074(13) 0.031(10) 0.076(16) -0.021(10) -0.008(12) -0.001(10)
C16 0.062(12) 0.022(9) 0.051(13) 0.014(9) -0.002(10) -0.025(8)
Cl13 0.125(5) 0.030(3) 0.072(4) 0.007(2) -0.008(4) -0.020(3)
Br14 0.0907(19) 0.0871(18) 0.0396(15) 0.0025(11) 0.0031(12) -0.0333(13)
N21 0.038(8) 0.038(8) 0.035(9) 0.000(6) -0.003(7) -0.005(6)
C21 0.043(10) 0.017(8) 0.037(11) 0.001(7) 0.007(8) -0.006(7)
C22 0.087(15) 0.020(9) 0.063(14) 0.000(9) -0.011(12) -0.014(9)
C23 0.071(13) 0.034(10) 0.053(13) -0.014(9) -0.027(11) -0.005(9)
C24 0.051(11) 0.047(11) 0.056(13) -0.019(10) -0.012(10) -0.014(9)
C25 0.069(12) 0.024(9) 0.047(12) -0.008(8) -0.012(10) -0.014(8)
C26 0.054(11) 0.028(9) 0.048(12) 0.003(8) -0.022(10) 0.006(8)
Cl23 0.234(9) 0.045(3) 0.083(5) 0.003(3) -0.087(5) 0.020(4)
Br24 0.0971(19) 0.0713(16) 0.0573(17) -0.0247(12) -0.0266(13) -0.0033(12)
N31 0.037(8) 0.032(7) 0.035(9) 0.003(6) -0.019(7) -0.003(6)
C31 0.035(9) 0.032(9) 0.021(9) 0.009(7) -0.013(7) -0.006(7)
C32 0.041(10) 0.024(9) 0.049(12) -0.004(8) 0.006(9) 0.001(7)
C33 0.052(11) 0.062(12) 0.033(11) -0.003(9) -0.015(9) -0.009(9)
C34 0.053(11) 0.018(9) 0.039(11) 0.018(8) -0.006(9) 0.004(7)
C35 0.074(13) 0.017(8) 0.059(13) -0.002(9) -0.024(11) 0.002(8)
C36 0.090(14) 0.023(9) 0.038(11) -0.014(8) -0.012(10) -0.010(9)
Cl33 0.096(4) 0.058(3) 0.073(4) -0.022(3) -0.027(3) -0.008(3)
Br34 0.1013(19) 0.0602(15) 0.0500(16) 0.0190(11) -0.0257(13) 0.0022(12)
N41 0.050(9) 0.038(8) 0.036(9) -0.002(7) -0.016(7) 0.009(6)
C41 0.023(8) 0.038(10) 0.022(10) 0.006(8) -0.005(7) -0.007(7)
C42 0.067(12) 0.025(10) 0.036(11) 0.002(8) -0.019(10) -0.012(8)
C43 0.044(10) 0.029(10) 0.076(15) -0.013(10) -0.007(10) -0.002(8)
C44 0.049(10) 0.022(9) 0.044(11) 0.015(8) -0.018(9) -0.015(8)
C45 0.064(12) 0.024(10) 0.058(14) 0.006(9) -0.002(11) -0.015(8)
C46 0.068(12) 0.028(9) 0.035(11) -0.004(8) 0.005(10) -0.006(8)
Cl43 0.139(5) 0.040(3) 0.090(5) -0.032(3) 0.008(4) 0.000(3)
Br43 0.0827(18) 0.0845(18) 0.0428(16) -0.0081(12) 0.0011(12) -0.0100(13)

loop_
_atom_type_symbol
_atom_type_description
_atom_type_scat_dispersion_real
_atom_type_scat_dispersion_imag
_atom_type_scat_source
C C 0.0033 0.0016 'International Tables Vol C Tables 4.2.6.8 and 6.1.1.4'
H H 0.0000 0.0000 'International Tables Vol C Tables 4.2.6.8 and 6.1.1.4'
N N 0.0061 0.0033 'International Tables Vol C Tables 4.2.6.8 and 6.1.1.4'
Cl Cl 0.1484 0.1585 'International Tables Vol C Tables 4.2.6.8 and 6.1.1.4'
Cu Cu 0.3201 1.2651 'International Tables Vol C Tables 4.2.6.8 and 6.1.1.4'
Br Br -0.2901 2.4595 'International Tables Vol C Tables 4.2.6.8 and 6.1.1.4'

loop_
_geom_angle_atom_site_label_1
_geom_angle_atom_site_label_2
_geom_angle_atom_site_label_3
_geom_angle
_geom_angle_site_symmetry_1
_geom_angle_site_symmetry_3
Br2 Cu1 Br1 114.93(11) . .
Br2 Cu1 Br3 112.74(10) . .
Br1 Cu1 Br3 102.08(9) . .
Br2 Cu1 Br3 104.67(9) . 2_666
Br1 Cu1 Br3 109.90(10) . 2_666
Br3 Cu1 Br3 112.78(10) . 2_666
Br2 Cu1 Cu1 125.24(12) . 2_666
Br1 Cu1 Cu1 119.82(11) . 2_666
Br3 Cu1 Cu1 57.01(10) . 2_666
Br3 Cu1 Cu1 55.76(9) 2_666 2_666
Cu1 Br3 Cu1 67.22(10) . 2_666
Br4 Cu2 Br5 114.61(10) . .
Br4 Cu2 Br6 112.75(10) . .
Br5 Cu2 Br6 101.97(10) . .
Br4 Cu2 Br6 103.67(10) . 2_556
Br5 Cu2 Br6 111.06(9) . 2_556
Br6 Cu2 Br6 113.15(9) . 2_556
Br4 Cu2 Cu2 124.37(12) . 2_556
Br5 Cu2 Cu2 121.02(13) . 2_556
Br6 Cu2 Cu2 57.15(9) . 2_556
Br6 Cu2 Cu2 56.00(9) 2_556 2_556
Cu2 Br6 Cu2 66.85(9) . 2_556
C11 N11 H11A 109.5 . .
C11 N11 H11B 109.5 . .
H11A N11 H11B 109.5 . .
C11 N11 H11C 109.5 . .
H11A N11 H11C 109.5 . .
H11B N11 H11C 109.5 . .
C12 C11 C16 119.6(16) . .
C12 C11 N11 120.9(15) . .
C16 C11 N11 119.5(13) . .
C11 C12 C13 120.0(15) . .
C11 C12 H12A 120.0 . .
C13 C12 H12A 120.0 . .
C14 C13 C12 121.7(14) . .
C14 C13 Cl13 120.4(14) . .
C12 C13 Cl13 117.9(13) . .
C13 C14 C15 118.5(17) . .
C13 C14 Br14 123.9(12) . .
C15 C14 Br14 117.6(14) . .
C16 C15 C14 120.3(17) . .
C16 C15 H15A 119.8 . .
C14 C15 H15A 119.8 . .
C15 C16 C11 119.8(14) . .
C15 C16 H16A 120.1 . .
C11 C16 H16A 120.1 . .
C21 N21 H21A 109.5 . .
C21 N21 H21B 109.5 . .
H21A N21 H21B 109.5 . .
C21 N21 H21C 109.5 . .
H21A N21 H21C 109.5 . .
H21B N21 H21C 109.5 . .
C26 C21 C22 121.2(16) . .
C26 C21 N21 118.7(13) . .
C22 C21 N21 120.1(14) . .
C23 C22 C21 118.0(16) . .
C23 C22 H22A 121.0 . .
C21 C22 H22A 121.0 . .
C22 C23 C24 123.0(17) . .
C22 C23 Cl23 117.6(13) . .
C24 C23 Cl23 119.2(14) . .
C23 C24 C25 118.5(16) . .
C23 C24 Br24 123.4(14) . .
C25 C24 Br24 117.7(12) . .
C26 C25 C24 119.4(15) . .
C26 C25 H25A 120.3 . .
C24 C25 H25A 120.3 . .
C25 C26 C21 119.5(15) . .
C25 C26 H26A 120.3 . .
C21 C26 H26A 120.3 . .
C31 N31 H31A 109.5 . .
C31 N31 H31B 109.5 . .
H31A N31 H31B 109.5 . .
C31 N31 H31C 109.5 . .
H31A N31 H31C 109.5 . .
H31B N31 H31C 109.5 . .
C32 C31 C36 119.3(14) . .
C32 C31 N31 119.4(13) . .
C36 C31 N31 121.2(13) . .
C31 C32 C33 118.6(14) . .
C31 C32 H32A 120.7 . .
C33 C32 H32A 120.7 . .
C34 C33 C32 122.3(15) . .
C34 C33 Cl33 119.1(13) . .
C32 C33 Cl33 118.6(13) . .
C33 C34 C35 119.1(15) . .
C33 C34 Br34 123.7(13) . .
C35 C34 Br34 117.2(11) . .
C36 C35 C34 118.6(14) . .
C36 C35 H35A 120.7 . .
C34 C35 H35A 120.7 . .
C35 C36 C31 121.9(15) . .
C35 C36 H36A 119.1 . .
C31 C36 H36A 119.1 . .
C41 N41 H41A 109.5 . .
C41 N41 H41B 109.5 . .
H41A N41 H41B 109.5 . .
C41 N41 H41C 109.5 . .
H41A N41 H41C 109.5 . .
H41B N41 H41C 109.5 . .
C42 C41 C46 123.6(16) . .
C42 C41 N41 118.3(13) . .
C46 C41 N41 118.1(15) . .
C41 C42 C43 119.0(15) . .
C41 C42 H42A 120.5 . .
C43 C42 H42A 120.5 . .
C42 C43 C44 119.7(16) . .
C42 C43 Cl43 120.5(13) . .
C44 C43 Cl43 119.7(16) . .
C45 C44 C43 119.0(17) . .
C45 C44 Br43 119.0(11) . .
C43 C44 Br43 121.8(14) . .
C46 C45 C44 120.3(15) . .
C46 C45 H45A 119.9 . .
C44 C45 H45A 119.9 . .
C45 C46 C41 118.2(16) . .
C45 C46 H46A 120.9 . .
C41 C46 H46A 120.9 . .

loop_
_geom_bond_atom_site_label_1
_geom_bond_atom_site_label_2
_geom_bond_distance
_geom_bond_site_symmetry_2
Cu1 Br2 2.449(3) .
Cu1 Br1 2.460(3) .
Cu1 Br3 2.524(3) .
Cu1 Br3 2.561(3) 2_666
Cu1 Cu1 2.815(5) 2_666
Br3 Cu1 2.561(3) 2_666
Cu2 Br4 2.451(3) .
Cu2 Br5 2.458(2) .
Cu2 Br6 2.526(3) .
Cu2 Br6 2.560(3) 2_556
Cu2 Cu2 2.802(4) 2_556
Br6 Cu2 2.560(3) 2_556
N11 C11 1.462(19) .
N11 H11A 0.8900 .
N11 H11B 0.8900 .
N11 H11C 0.8900 .
C11 C12 1.348(19) .
C11 C16 1.40(2) .
C12 C13 1.36(2) .
C12 H12A 0.9300 .
C13 C14 1.34(2) .
C13 Cl13 1.757(14) .
C14 C15 1.41(2) .
C14 Br14 1.874(18) .
C15 C16 1.33(2) .
C15 H15A 0.9300 .
C16 H16A 0.9300 .
N21 C21 1.465(19) .
N21 H21A 0.8900 .
N21 H21B 0.8900 .
N21 H21C 0.8900 .
C21 C26 1.37(2) .
C21 C22 1.38(2) .
C22 C23 1.34(2) .
C22 H22A 0.9300 .
C23 C24 1.35(2) .
C23 Cl23 1.742(17) .
C24 C25 1.40(2) .
C24 Br24 1.895(17) .
C25 C26 1.36(2) .
C25 H25A 0.9300 .
C26 H26A 0.9300 .
N31 C31 1.430(16) .
N31 H31A 0.8900 .
N31 H31B 0.8900 .
N31 H31C 0.8900 .
C31 C32 1.37(2) .
C31 C36 1.401(19) .
C32 C33 1.39(2) .
C32 H32A 0.9300 .
C33 C34 1.37(2) .
C33 Cl33 1.748(18) .
C34 C35 1.40(2) .
C34 Br34 1.885(15) .
C35 C36 1.36(2) .
C35 H35A 0.9300 .
C36 H36A 0.9300 .
N41 C41 1.494(19) .
N41 H41A 0.8900 .
N41 H41B 0.8900 .
N41 H41C 0.8900 .
C41 C42 1.33(2) .
C41 C46 1.390(19) .
C42 C43 1.38(2) .
C42 H42A 0.9300 .
C43 C44 1.42(2) .
C43 Cl43 1.727(17) .
C44 C45 1.39(2) .
C44 Br43 1.858(18) .
C45 C46 1.37(2) .
C45 H45A 0.9300 .
C46 H46A 0.9300 .

loop_
_geom_torsion_atom_site_label_1
_geom_torsion_atom_site_label_2
_geom_torsion_atom_site_label_3
_geom_torsion_atom_site_label_4
_geom_torsion
_geom_torsion_site_symmetry_1
_geom_torsion_site_symmetry_4
Br2 Cu1 Br3 Cu1 -118.28(13) . 2_666
Br1 Cu1 Br3 Cu1 117.86(12) . 2_666
Br3 Cu1 Br3 Cu1 0.000(1) 2_666 2_666
Br4 Cu2 Br6 Cu2 -117.25(13) . 2_556
Br5 Cu2 Br6 Cu2 119.35(12) . 2_556
Br6 Cu2 Br6 Cu2 0.0 2_556 2_556
C16 C11 C12 C13 1(2) . .
N11 C11 C12 C13 179.1(14) . .
C11 C12 C13 C14 -3(2) . .
C11 C12 C13 Cl13 178.7(12) . .
C12 C13 C14 C15 4(3) . .
Cl13 C13 C14 C15 -178.1(13) . .
C12 C13 C14 Br14 -178.2(12) . .
Cl13 C13 C14 Br14 0(2) . .
C13 C14 C15 C16 -2(3) . .
Br14 C14 C15 C16 -179.9(14) . .
C14 C15 C16 C11 -1(3) . .
C12 C11 C16 C15 1(3) . .
N11 C11 C16 C15 -177.2(15) . .
C26 C21 C22 C23 -3(3) . .
N21 C21 C22 C23 177.8(16) . .
C21 C22 C23 C24 5(3) . .
C21 C22 C23 Cl23 -179.6(14) . .
C22 C23 C24 C25 -7(3) . .
Cl23 C23 C24 C25 177.8(15) . .
C22 C23 C24 Br24 -179.7(15) . .
Cl23 C23 C24 Br24 5(2) . .
C23 C24 C25 C26 6(3) . .
Br24 C24 C25 C26 179.5(13) . .
C24 C25 C26 C21 -4(3) . .
C22 C21 C26 C25 2(2) . .
N21 C21 C26 C25 -178.1(15) . .
C36 C31 C32 C33 -3(2) . .
N31 C31 C32 C33 -179.6(15) . .
C31 C32 C33 C34 0(3) . .
C31 C32 C33 Cl33 179.6(12) . .
C32 C33 C34 C35 0(3) . .
Cl33 C33 C34 C35 -179.3(14) . .
C32 C33 C34 Br34 -179.3(13) . .
Cl33 C33 C34 Br34 1(2) . .
C33 C34 C35 C36 2(3) . .
Br34 C34 C35 C36 -178.4(14) . .
C34 C35 C36 C31 -5(3) . .
C32 C31 C36 C35 5(3) . .
N31 C31 C36 C35 -178.1(16) . .
C46 C41 C42 C43 2(2) . .
N41 C41 C42 C43 -178.8(14) . .
C41 C42 C43 C44 -2(2) . .
C41 C42 C43 Cl43 -179.1(12) . .
C42 C43 C44 C45 4(2) . .
Cl43 C43 C44 C45 -179.0(13) . .
C42 C43 C44 Br43 178.9(13) . .
Cl43 C43 C44 Br43 -4(2) . .
C43 C44 C45 C46 -5(3) . .
Br43 C44 C45 C46 179.2(14) . .
C44 C45 C46 C41 5(3) . .
C42 C41 C46 C45 -3(3) . .
N41 C41 C46 C45 177.1(15) . .
